data_4131693
loop_
_publ_author_name
'Jana, Manish'
'Pal, Nabhendu'
'White, Corey J.'
'Kupper, Claudia'
'Meyer, Franc'
'Lehnert, Nicolai'
'Majumdar, Amit'

_publ_section_title
;
 Functional Mononitrosyl Diiron(II) Complex Mediates the Reduction of NO
 to N<sub>2</sub>O with Relevance for Flavodiiron NO Reductases.
;
_journal_issue 41
_journal_name_full 'Journal of the American Chemical Society'
_journal_page_first 14380
_journal_page_last 14383
_journal_paper_doi 10.1021/jacs.7b08855
_journal_volume 139
_journal_year 2017
_chemical_formula_moiety 'C45 H52 Fe2 N10 O2 S, 2(B F4)'
_chemical_formula_sum 'C45 H52 B2 F8 Fe2 N10 O2 S'
_chemical_formula_weight 1082.34
_space_group_crystal_system monoclinic
_space_group_IT_number 14
_space_group_name_Hall '-P 2yn'
_space_group_name_H-M_alt 'P 1 21/n 1'
_atom_sites_solution_hydrogens geom
_audit_creation_date 2016-03-16
_audit_creation_method
;
Olex2 1.2
(compiled 2014.08.28 svn.r2986 for OlexSys, GUI svn.r4874)
;
_cell_angle_alpha 90
_cell_angle_beta 95.438(11)
_cell_angle_gamma 90
_cell_formula_units_Z 4
_cell_length_a 13.951(6)
_cell_length_b 22.262(9)
_cell_length_c 15.711(6)
_cell_measurement_reflns_used 2652
_cell_measurement_temperature 150(2)
_cell_measurement_theta_max 20.38
_cell_measurement_theta_min 2.25
_cell_volume 4858(3)
_computing_cell_refinement 'SAINT v8.34A (Bruker, 2013)'
_computing_data_collection 'APEX2 v2014.7-1 (Bruker-Axs,2014)'
_computing_data_reduction 'SAINT v8.34A (Bruker, 2013)'
_computing_molecular_graphics 'Olex2 (Dolomanov et al., 2009)'
_computing_publication_material 'Olex2 (Dolomanov et al., 2009)'
_computing_structure_refinement 'SHELXL-97 (Sheldrick, 2008)'
_computing_structure_solution 'SHELXS-97 (Sheldrick, 2008)'
_diffrn_ambient_temperature 150(2)
_diffrn_measured_fraction_theta_full 1.000
_diffrn_measured_fraction_theta_max 0.985
_diffrn_measurement_device_type 'Bruker APEX-II CCD'
_diffrn_measurement_method 'phi and omega scan'
_diffrn_radiation_monochromator graphite
_diffrn_radiation_probe x-ray
_diffrn_radiation_type MoK\a
_diffrn_radiation_wavelength 0.71073
_diffrn_reflns_av_R_equivalents 0.1459
_diffrn_reflns_av_unetI/netI 0.1112
_diffrn_reflns_Laue_measured_fraction_full 1.000
_diffrn_reflns_Laue_measured_fraction_max 0.985
_diffrn_reflns_limit_h_max 16
_diffrn_reflns_limit_h_min -16
_diffrn_reflns_limit_k_max 27
_diffrn_reflns_limit_k_min -26
_diffrn_reflns_limit_l_max 19
_diffrn_reflns_limit_l_min -19
_diffrn_reflns_number 48615
_diffrn_reflns_point_group_measured_fraction_full 1.000
_diffrn_reflns_point_group_measured_fraction_max 0.985
_diffrn_reflns_theta_full 25.242
_diffrn_reflns_theta_max 25.754
_diffrn_reflns_theta_min 1.591
_diffrn_source_type 'fine-focus sealed tube'
_diffrn_standards_number 0
_exptl_absorpt_coefficient_mu 0.720
_exptl_absorpt_correction_T_max 0.7453
_exptl_absorpt_correction_T_min 0.6402
_exptl_absorpt_correction_type multi-scan
_exptl_absorpt_process_details
;
SADABS-2014/3 (Bruker,2014) was used for absorption correction.
wR2(int) was 0.1005 before and 0.0710 after correction.
The Ratio of minimum to maximum transmission is 0.8590.
The \l/2 correction factor is 0.00150.
;
_exptl_crystal_colour yellow
_exptl_crystal_density_diffrn 1.480
_exptl_crystal_density_method 'not measured'
_exptl_crystal_description block
_exptl_crystal_F_000 2232
_exptl_crystal_size_max 0.24
_exptl_crystal_size_mid 0.2
_exptl_crystal_size_min 0.16
_refine_diff_density_max 0.952
_refine_diff_density_min -1.333
_refine_diff_density_rms 0.100
_refine_ls_extinction_method none
_refine_ls_goodness_of_fit_ref 1.021
_refine_ls_hydrogen_treatment constr
_refine_ls_matrix_type full
_refine_ls_number_parameters 604
_refine_ls_number_reflns 9168
_refine_ls_number_restraints 15
_refine_ls_restrained_S_all 1.023
_refine_ls_R_factor_all 0.1519
_refine_ls_R_factor_gt 0.0799
_refine_ls_shift/su_max 0.000
_refine_ls_shift/su_mean 0.000
_refine_ls_structure_factor_coef Fsqd
_refine_ls_weighting_details 'w=1/[\s^2^(Fo^2^)+(0.0962P)^2^+10.0170P] where P=(Fo^2^+2Fc^2^)/3'
_refine_ls_weighting_scheme calc
_refine_ls_wR_factor_gt 0.1849
_refine_ls_wR_factor_ref 0.2227
_reflns_Friedel_coverage 0.000
_reflns_number_gt 5123
_reflns_number_total 9168
_reflns_threshold_expression 'I > 2\s(I)'
_cod_data_source_file ja7b08855_si_002.cif
_cod_data_source_block thioacetate
_cod_database_code 4131693
_shelxl_version_number 2014-3
_shelx_space_group_comment
;
The symmetry employed for this shelxl refinement is uniquely defined
by the following loop, which should always be used as a source of
symmetry information in preference to the above space-group names.
They are only intended as comments.
;
_shelx_estimated_absorpt_t_max 0.893
_shelx_estimated_absorpt_t_min 0.846
_olex2_refinement_description
;
1. Fixed Uiso
 At 1.2 times of:
  All C(H) groups, All C(H,H) groups
 At 1.5 times of:
  All C(H,H,H) groups
2. Restrained distances
 F6B-B2 \\sim F6A-B2 \\sim F7B-B2 \\sim F7A-B2 \\sim F8A-B2 \\sim F8B-B2
 with sigma of 0.02
3. Uiso/Uaniso restraints and constraints
Uanis(F8A) = Uanis(F8B) = Uanis(F5) = Uanis(F6B) = Uanis(F6A) = Uanis(F7B) =
Uanis(F7A)
Uanis(N9) = Uanis(N10) = Uanis(C42) = Uanis(C43)
Uanis(N2) = Uanis(N3)
4. Others
 Sof(F6B)=Sof(F7B)=Sof(F8B)=1-FVAR(1)
 Sof(F6A)=Sof(F7A)=Sof(F8A)=FVAR(1)
5.a Ternary CH refined with riding coordinates:
 C1(H1)
5.b Secondary CH2 refined with riding coordinates:
 C2(H2A,H2B), C3(H3A,H3B), C11(H11A,H11B), C13(H13A,H13B), C21(H21A,H21B),
 C23(H23A,H23B), C24(H24A,H24B), C32(H32A,H32B), C34(H34A,H34B), C42(H42A,H42B)
5.c Aromatic/amide H refined with riding coordinates:
 C6(H6), C7(H7), C8(H8), C9(H9), C16(H16), C17(H17), C18(H18), C19(H19),
 C27(H27), C28(H28), C29(H29), C30(H30), C37(H37), C38(H38), C39(H39), C40(H40)
5.d Idealised Me refined as rotating group:
 C12(H12A,H12B,H12C), C22(H22A,H22B,H22C), C33(H33A,H33B,H33C), C43(H43A,H43B,
 H43C), C45(H45A,H45B,H45C)
;
_olex2_submission_special_instructions 'No special instructions were received'

loop_
_space_group_symop_operation_xyz
'x, y, z'
'-x+1/2, y+1/2, -z+1/2'
'-x, -y, -z'
'x-1/2, -y-1/2, z-1/2'

loop_
_atom_site_label
_atom_site_type_symbol
_atom_site_fract_x
_atom_site_fract_y
_atom_site_fract_z
_atom_site_U_iso_or_equiv
_atom_site_adp_type
_atom_site_occupancy
_atom_site_site_symmetry_order
_atom_site_calc_flag
_atom_site_refinement_flags_posn
_atom_site_refinement_flags_occupancy
_atom_site_disorder_assembly
_atom_site_disorder_group
C1 C 0.9270(4) 0.1149(3) 0.5033(4) 0.0304(15) Uani 1 1 d . . . .
H1 H 0.8638 0.0986 0.4826 0.036 Uiso 1 1 calc R . . .
C2 C 0.9963(5) 0.0977(3) 0.4371(5) 0.0476(19) Uani 1 1 d . . . .
H2A H 1.0617 0.1070 0.4599 0.057 Uiso 1 1 calc R . . .
H2B H 0.9924 0.0548 0.4269 0.057 Uiso 1 1 calc R . . .
C3 C 1.0600(5) 0.1354(4) 0.3094(6) 0.055(2) Uani 1 1 d . . . .
H3A H 1.0398 0.1375 0.2487 0.066 Uiso 1 1 calc R . . .
H3B H 1.1021 0.1009 0.3195 0.066 Uiso 1 1 calc R . . .
C4 C 1.1125(6) 0.1918(4) 0.3380(6) 0.054(2) Uani 1 1 d . . . .
C5 C 1.1355(5) 0.2851(3) 0.3720(4) 0.0375(16) Uani 1 1 d . . . .
C6 C 1.1266(6) 0.3454(3) 0.3886(5) 0.0453(18) Uani 1 1 d . . . .
H6 H 1.0663 0.3627 0.3913 0.054 Uiso 1 1 calc R . . .
C7 C 1.2090(5) 0.3794(4) 0.4013(5) 0.050(2) Uani 1 1 d . . . .
H7 H 1.2043 0.4206 0.4100 0.060 Uiso 1 1 calc R . . .
C8 C 1.3006(6) 0.3527(4) 0.4011(5) 0.050(2) Uani 1 1 d . . . .
H8 H 1.3554 0.3758 0.4149 0.059 Uiso 1 1 calc R . . .
C9 C 1.3099(5) 0.2934(4) 0.3811(5) 0.053(2) Uani 1 1 d . . . .
H9 H 1.3702 0.2760 0.3788 0.064 Uiso 1 1 calc R . . .
C10 C 1.2254(5) 0.2599(3) 0.3643(5) 0.0442(18) Uani 1 1 d . . . .
C11 C 1.2806(6) 0.1580(4) 0.3134(6) 0.065(2) Uani 1 1 d . . . .
H11A H 1.3277 0.1779 0.2817 0.078 Uiso 1 1 calc R . . .
H11B H 1.2492 0.1269 0.2775 0.078 Uiso 1 1 calc R . . .
C12 C 1.3277(7) 0.1316(5) 0.3930(6) 0.083(3) Uani 1 1 d . . . .
H12A H 1.3808 0.1071 0.3798 0.124 Uiso 1 1 calc GR . . .
H12B H 1.2821 0.1074 0.4198 0.124 Uiso 1 1 calc GR . . .
H12C H 1.3506 0.1632 0.4312 0.124 Uiso 1 1 calc GR . . .
C13 C 0.8961(6) 0.1016(3) 0.3013(5) 0.050(2) Uani 1 1 d . . . .
H13A H 0.8549 0.0778 0.3345 0.060 Uiso 1 1 calc R . . .
H13B H 0.9224 0.0755 0.2598 0.060 Uiso 1 1 calc R . . .
C14 C 0.8401(5) 0.1509(3) 0.2570(4) 0.0391(17) Uani 1 1 d . . . .
C15 C 0.7790(4) 0.2388(3) 0.2273(4) 0.0324(15) Uani 1 1 d . . . .
C16 C 0.7577(4) 0.3003(3) 0.2239(4) 0.0346(15) Uani 1 1 d . . . .
H16 H 0.7834 0.3266 0.2659 0.041 Uiso 1 1 calc R . . .
C17 C 0.6970(5) 0.3198(3) 0.1553(4) 0.0409(17) Uani 1 1 d . . . .
H17 H 0.6819 0.3604 0.1501 0.049 Uiso 1 1 calc R . . .
C18 C 0.6574(5) 0.2791(4) 0.0930(5) 0.0474(19) Uani 1 1 d . . . .
H18 H 0.6163 0.2938 0.0477 0.057 Uiso 1 1 calc R . . .
C19 C 0.6767(5) 0.2185(3) 0.0961(4) 0.0410(17) Uani 1 1 d . . . .
H19 H 0.6490 0.1920 0.0553 0.049 Uiso 1 1 calc R . . .
C20 C 0.7402(5) 0.1996(3) 0.1641(4) 0.0367(16) Uani 1 1 d . . . .
C21 C 0.7624(6) 0.0885(3) 0.1330(5) 0.0487(19) Uani 1 1 d . . . .
H21A H 0.8170 0.0617 0.1437 0.058 Uiso 1 1 calc R . . .
H21B H 0.7572 0.0992 0.0729 0.058 Uiso 1 1 calc R . . .
C22 C 0.6726(7) 0.0558(4) 0.1519(7) 0.077(3) Uani 1 1 d . . . .
H22A H 0.6637 0.0212 0.1154 0.116 Uiso 1 1 calc GR . . .
H22B H 0.6181 0.0820 0.1417 0.116 Uiso 1 1 calc GR . . .
H22C H 0.6786 0.0432 0.2106 0.116 Uiso 1 1 calc GR . . .
C23 C 0.9535(5) 0.0877(3) 0.5862(4) 0.0454(18) Uani 1 1 d . . . .
H23A H 1.0188 0.0993 0.6062 0.055 Uiso 1 1 calc R . . .
H23B H 0.9517 0.0443 0.5807 0.055 Uiso 1 1 calc R . . .
C24 C 0.9360(5) 0.0983(3) 0.7352(4) 0.0422(17) Uani 1 1 d . . . .
H24A H 0.9829 0.0662 0.7338 0.051 Uiso 1 1 calc R . . .
H24B H 0.8899 0.0870 0.7748 0.051 Uiso 1 1 calc R . . .
C25 C 0.9860(5) 0.1556(3) 0.7651(4) 0.0346(16) Uani 1 1 d . . . .
C26 C 1.0246(4) 0.2499(3) 0.7776(4) 0.0297(14) Uani 1 1 d . . . .
C27 C 1.0345(5) 0.3116(3) 0.7667(4) 0.0341(15) Uani 1 1 d . . . .
H27 H 1.0032 0.3317 0.7201 0.041 Uiso 1 1 calc R . . .
C28 C 1.0939(5) 0.3418(3) 0.8294(4) 0.0404(17) Uani 1 1 d . . . .
H28 H 1.1013 0.3832 0.8254 0.048 Uiso 1 1 calc R . . .
C29 C 1.1432(5) 0.3106(3) 0.8989(5) 0.0416(18) Uani 1 1 d . . . .
H29 H 1.1824 0.3319 0.9395 0.050 Uiso 1 1 calc R . . .
C30 C 1.1342(5) 0.2496(3) 0.9076(4) 0.0371(16) Uani 1 1 d . . . .
H30 H 1.1675 0.2289 0.9527 0.045 Uiso 1 1 calc R . . .
C31 C 1.0730(5) 0.2199(3) 0.8461(4) 0.0337(15) Uani 1 1 d . . . .
C32 C 1.0754(5) 0.1097(3) 0.8985(4) 0.0385(16) Uani 1 1 d . . . .
H32A H 1.0218 0.0820 0.8995 0.046 Uiso 1 1 calc R . . .
H32B H 1.0891 0.1261 0.9556 0.046 Uiso 1 1 calc R . . .
C33 C 1.1617(5) 0.0764(3) 0.8742(5) 0.0473(19) Uani 1 1 d . . . .
H33A H 1.1494 0.0616 0.8168 0.071 Uiso 1 1 calc GR . . .
H33B H 1.1749 0.0432 0.9126 0.071 Uiso 1 1 calc GR . . .
H33C H 1.2162 0.1029 0.8776 0.071 Uiso 1 1 calc GR . . .
C34 C 0.7928(5) 0.0771(3) 0.6376(6) 0.054(2) Uani 1 1 d . . . .
H34A H 0.7856 0.0493 0.6841 0.064 Uiso 1 1 calc R . . .
H34B H 0.7875 0.0547 0.5844 0.064 Uiso 1 1 calc R . . .
C35 C 0.7165(5) 0.1241(3) 0.6353(5) 0.0419(17) Uani 1 1 d . . . .
C36 C 0.6417(5) 0.2110(3) 0.6260(4) 0.0343(15) Uani 1 1 d . . . .
C37 C 0.6185(5) 0.2711(3) 0.6192(4) 0.0388(17) Uani 1 1 d . . . .
H37 H 0.6655 0.3008 0.6246 0.047 Uiso 1 1 calc R . . .
C38 C 0.5204(5) 0.2851(4) 0.6036(4) 0.0441(18) Uani 1 1 d . . . .
H38 H 0.5014 0.3250 0.5984 0.053 Uiso 1 1 calc R . . .
C39 C 0.4510(5) 0.2400(4) 0.5959(5) 0.048(2) Uani 1 1 d . . . .
H39 H 0.3868 0.2508 0.5839 0.057 Uiso 1 1 calc R . . .
C40 C 0.4733(5) 0.1799(4) 0.6053(5) 0.051(2) Uani 1 1 d . . . .
H40 H 0.4261 0.1503 0.6020 0.061 Uiso 1 1 calc R . . .
C41 C 0.5721(5) 0.1662(3) 0.6204(5) 0.0421(18) Uani 1 1 d . . . .
C42 C 0.5741(5) 0.0505(3) 0.6188(5) 0.0543(10) Uani 1 1 d . . . .
H42A H 0.5157 0.0525 0.5802 0.065 Uiso 1 1 calc R . . .
H42B H 0.6180 0.0227 0.5952 0.065 Uiso 1 1 calc R . . .
C43 C 0.5513(5) 0.0294(4) 0.7031(5) 0.0543(10) Uani 1 1 d . . . .
H43A H 0.5248 -0.0103 0.6979 0.081 Uiso 1 1 calc GR . . .
H43B H 0.5053 0.0560 0.7249 0.081 Uiso 1 1 calc GR . . .
H43C H 0.6090 0.0288 0.7416 0.081 Uiso 1 1 calc GR . . .
C44 C 0.8721(5) 0.3364(3) 0.5432(5) 0.0402(17) Uani 1 1 d . . . .
C45 C 0.8614(6) 0.4017(3) 0.5700(5) 0.060(2) Uani 1 1 d . . . .
H45A H 0.7955 0.4095 0.5791 0.090 Uiso 1 1 calc GR . . .
H45B H 0.8804 0.4276 0.5257 0.090 Uiso 1 1 calc GR . . .
H45C H 0.9017 0.4091 0.6219 0.090 Uiso 1 1 calc GR . . .
N1 N 0.9750(3) 0.1288(2) 0.3581(3) 0.0291(12) Uani 1 1 d . . . .
N2 N 1.0657(4) 0.2394(3) 0.3599(4) 0.0465(11) Uani 1 1 d . . . .
N3 N 1.2090(4) 0.2016(3) 0.3392(4) 0.0465(11) Uani 1 1 d . . . .
N4 N 0.8422(4) 0.2075(2) 0.2857(3) 0.0348(13) Uani 1 1 d . . . .
N5 N 0.7808(4) 0.1436(2) 0.1846(3) 0.0388(14) Uani 1 1 d . . . .
N6 N 0.8866(4) 0.1069(2) 0.6502(3) 0.0303(12) Uani 1 1 d . . . .
N7 N 0.9696(4) 0.2078(2) 0.7265(3) 0.0304(12) Uani 1 1 d . . . .
N8 N 1.0475(4) 0.1596(2) 0.8377(3) 0.0315(12) Uani 1 1 d . . . .
N9 N 0.7332(4) 0.1835(3) 0.6362(4) 0.0543(10) Uani 1 1 d . . . .
N10 N 0.6193(4) 0.1116(3) 0.6275(4) 0.0543(10) Uani 1 1 d . . . .
O1 O 0.9166(3) 0.17876(18) 0.5070(3) 0.0301(10) Uani 1 1 d . . . .
O2 O 0.8659(4) 0.2975(2) 0.5970(3) 0.0468(13) Uani 1 1 d . . . .
S1 S 0.88650(16) 0.32474(9) 0.43909(13) 0.0546(6) Uani 1 1 d . . . .
Fe1 Fe 0.92832(6) 0.22347(4) 0.39811(6) 0.0312(3) Uani 1 1 d . . . .
Fe2 Fe 0.87399(6) 0.20682(4) 0.61745(6) 0.0301(2) Uani 1 1 d . . . .
B1 B 1.1173(7) 0.0343(4) 0.1411(7) 0.052(2) Uani 1 1 d . . . .
F1 F 1.1326(4) 0.0900(2) 0.1083(3) 0.0678(14) Uani 1 1 d . . . .
F2 F 1.1323(4) -0.0100(2) 0.0842(3) 0.0769(15) Uani 1 1 d . . . .
F3 F 1.1784(4) 0.0265(2) 0.2146(3) 0.0878(17) Uani 1 1 d . . . .
F4 F 1.0230(4) 0.0299(2) 0.1619(4) 0.0810(16) Uani 1 1 d . . . .
B2 B 0.7444(5) -0.0180(4) 0.4111(5) 0.041(2) Uani 1 1 d . . . .
F5 F 0.7147(3) 0.0412(2) 0.4189(3) 0.0703(10) Uani 1 1 d . . . .
F6A F 0.8102(8) -0.0256(4) 0.3483(7) 0.0703(10) Uani 0.530(9) 1 d . P A 1
F6B F 0.7560(9) -0.0204(5) 0.3260(7) 0.0703(10) Uani 0.470(9) 1 d . P A 2
F7A F 0.8004(7) -0.0328(5) 0.4863(7) 0.0703(10) Uani 0.530(9) 1 d . P A 1
F7B F 0.8291(7) -0.0256(6) 0.4611(8) 0.0703(10) Uani 0.470(9) 1 d . P A 2
F8A F 0.6712(7) -0.0546(5) 0.4308(8) 0.0703(10) Uani 0.530(9) 1 d . P A 1
F8B F 0.6725(8) -0.0591(5) 0.3876(9) 0.0703(10) Uani 0.470(9) 1 d . P A 2

loop_
_atom_site_aniso_label
_atom_site_aniso_U_11
_atom_site_aniso_U_22
_atom_site_aniso_U_33
_atom_site_aniso_U_23
_atom_site_aniso_U_13
_atom_site_aniso_U_12
C1 0.026(3) 0.027(3) 0.038(4) -0.003(3) 0.002(3) 0.003(3)
C2 0.051(5) 0.040(4) 0.052(5) -0.002(4) 0.005(4) 0.012(4)
C3 0.043(4) 0.055(5) 0.069(6) -0.007(4) 0.013(4) -0.001(4)
C4 0.045(5) 0.047(5) 0.073(6) -0.007(4) 0.019(4) -0.012(4)
C5 0.028(4) 0.052(5) 0.032(4) 0.001(3) 0.002(3) -0.012(3)
C6 0.048(4) 0.040(4) 0.047(4) 0.002(4) -0.002(4) -0.006(4)
C7 0.046(5) 0.043(4) 0.060(5) 0.005(4) -0.003(4) -0.010(4)
C8 0.052(5) 0.053(5) 0.045(5) 0.002(4) 0.009(4) -0.021(4)
C9 0.033(4) 0.073(6) 0.056(5) 0.007(4) 0.011(4) -0.018(4)
C10 0.042(4) 0.049(5) 0.044(4) -0.007(4) 0.014(3) -0.009(3)
C11 0.050(5) 0.073(6) 0.074(6) 0.007(5) 0.010(5) -0.013(4)
C12 0.077(7) 0.092(8) 0.081(7) 0.021(6) 0.013(6) 0.007(6)
C13 0.056(5) 0.043(4) 0.049(5) 0.003(4) -0.012(4) 0.002(4)
C14 0.044(4) 0.040(4) 0.033(4) 0.004(3) 0.003(3) 0.000(3)
C15 0.024(3) 0.044(4) 0.029(4) 0.001(3) 0.001(3) -0.003(3)
C16 0.030(3) 0.040(4) 0.035(4) 0.001(3) 0.005(3) 0.005(3)
C17 0.036(4) 0.043(4) 0.044(4) 0.005(3) 0.005(3) 0.016(3)
C18 0.044(4) 0.056(5) 0.042(4) 0.009(4) 0.004(3) 0.016(4)
C19 0.041(4) 0.052(5) 0.029(4) -0.003(3) -0.002(3) 0.001(3)
C20 0.036(4) 0.038(4) 0.037(4) 0.004(3) 0.006(3) 0.005(3)
C21 0.066(5) 0.040(4) 0.038(4) -0.008(3) -0.002(4) 0.009(4)
C22 0.077(7) 0.057(6) 0.096(8) -0.019(5) -0.001(6) -0.005(5)
C23 0.051(5) 0.039(4) 0.045(4) 0.000(3) -0.001(4) 0.005(3)
C24 0.051(4) 0.032(4) 0.042(4) 0.002(3) -0.005(3) -0.001(3)
C25 0.027(3) 0.042(4) 0.034(4) 0.000(3) 0.003(3) -0.001(3)
C26 0.025(3) 0.034(4) 0.030(4) -0.004(3) 0.003(3) -0.002(3)
C27 0.034(4) 0.034(4) 0.034(4) 0.000(3) 0.003(3) 0.000(3)
C28 0.043(4) 0.035(4) 0.043(4) -0.004(3) 0.001(3) -0.007(3)
C29 0.041(4) 0.044(4) 0.040(4) -0.010(3) 0.009(3) -0.011(3)
C30 0.030(4) 0.050(4) 0.031(4) -0.005(3) 0.001(3) -0.003(3)
C31 0.031(4) 0.037(4) 0.034(4) -0.005(3) 0.008(3) -0.006(3)
C32 0.041(4) 0.041(4) 0.033(4) 0.000(3) 0.002(3) 0.000(3)
C33 0.043(4) 0.044(5) 0.054(5) 0.001(4) 0.001(4) 0.005(3)
C34 0.033(4) 0.046(5) 0.081(6) 0.017(4) -0.003(4) 0.000(3)
C35 0.030(4) 0.045(4) 0.048(4) 0.009(3) -0.008(3) -0.004(3)
C36 0.033(4) 0.046(4) 0.023(3) 0.002(3) 0.000(3) 0.006(3)
C37 0.038(4) 0.051(5) 0.028(4) -0.012(3) 0.007(3) -0.002(3)
C38 0.046(4) 0.053(5) 0.035(4) -0.005(3) 0.013(3) 0.010(4)
C39 0.031(4) 0.073(6) 0.041(4) 0.004(4) 0.009(3) 0.008(4)
C40 0.031(4) 0.061(5) 0.059(5) 0.011(4) 0.004(4) -0.004(4)
C41 0.030(4) 0.051(5) 0.046(4) 0.008(3) 0.003(3) -0.006(3)
C42 0.0374(19) 0.051(2) 0.074(3) 0.0113(19) -0.0007(18) -0.0034(16)
C43 0.0374(19) 0.051(2) 0.074(3) 0.0113(19) -0.0007(18) -0.0034(16)
C44 0.026(4) 0.043(4) 0.049(5) -0.001(4) -0.005(3) 0.004(3)
C45 0.079(6) 0.035(4) 0.065(6) 0.003(4) -0.002(5) 0.008(4)
N1 0.021(3) 0.035(3) 0.032(3) 0.000(2) 0.006(2) -0.001(2)
N2 0.035(2) 0.047(3) 0.059(3) -0.006(2) 0.016(2) -0.004(2)
N3 0.035(2) 0.047(3) 0.059(3) -0.006(2) 0.016(2) -0.004(2)
N4 0.036(3) 0.034(3) 0.035(3) 0.002(3) 0.005(2) 0.004(2)
N5 0.054(4) 0.038(3) 0.024(3) -0.001(2) 0.000(3) 0.001(3)
N6 0.029(3) 0.031(3) 0.029(3) 0.003(2) -0.003(2) -0.005(2)
N7 0.028(3) 0.030(3) 0.034(3) 0.000(2) 0.001(2) -0.005(2)
N8 0.032(3) 0.032(3) 0.030(3) -0.001(2) 0.000(2) 0.002(2)
N9 0.0374(19) 0.051(2) 0.074(3) 0.0113(19) -0.0007(18) -0.0034(16)
N10 0.0374(19) 0.051(2) 0.074(3) 0.0113(19) -0.0007(18) -0.0034(16)
O1 0.028(2) 0.027(2) 0.033(2) -0.0006(19) -0.0033(19) 0.0042(18)
O2 0.062(3) 0.038(3) 0.041(3) -0.003(2) 0.008(3) 0.007(2)
S1 0.0724(15) 0.0417(11) 0.0508(12) 0.0013(9) 0.0121(11) 0.0084(10)
Fe1 0.0286(5) 0.0309(5) 0.0338(5) 0.0003(4) 0.0023(4) 0.0003(4)
Fe2 0.0304(5) 0.0282(5) 0.0314(5) -0.0009(4) 0.0013(4) 0.0003(4)
B1 0.056(6) 0.035(5) 0.064(6) 0.003(4) 0.007(5) -0.003(4)
F1 0.079(3) 0.043(3) 0.080(3) 0.021(2) -0.001(3) -0.010(2)
F2 0.091(4) 0.060(3) 0.081(4) -0.023(3) 0.014(3) 0.013(3)
F3 0.118(5) 0.074(4) 0.065(3) 0.018(3) -0.023(3) -0.011(3)
F4 0.068(3) 0.069(4) 0.111(4) -0.010(3) 0.030(3) -0.008(3)
B2 0.034(5) 0.038(5) 0.049(5) 0.002(4) -0.002(4) -0.008(4)
F5 0.0536(19) 0.0580(18) 0.096(3) 0.0085(18) -0.0079(19) -0.0055(15)
F6A 0.0536(19) 0.0580(18) 0.096(3) 0.0085(18) -0.0079(19) -0.0055(15)
F6B 0.0536(19) 0.0580(18) 0.096(3) 0.0085(18) -0.0079(19) -0.0055(15)
F7A 0.0536(19) 0.0580(18) 0.096(3) 0.0085(18) -0.0079(19) -0.0055(15)
F7B 0.0536(19) 0.0580(18) 0.096(3) 0.0085(18) -0.0079(19) -0.0055(15)
F8A 0.0536(19) 0.0580(18) 0.096(3) 0.0085(18) -0.0079(19) -0.0055(15)
F8B 0.0536(19) 0.0580(18) 0.096(3) 0.0085(18) -0.0079(19) -0.0055(15)

loop_
_atom_type_symbol
_atom_type_description
_atom_type_scat_dispersion_real
_atom_type_scat_dispersion_imag
_atom_type_scat_source
C C 0.0033 0.0016 'International Tables Vol C Tables 4.2.6.8 and 6.1.1.4'
H H 0.0000 0.0000 'International Tables Vol C Tables 4.2.6.8 and 6.1.1.4'
N N 0.0061 0.0033 'International Tables Vol C Tables 4.2.6.8 and 6.1.1.4'
B B 0.0013 0.0007 'International Tables Vol C Tables 4.2.6.8 and 6.1.1.4'
F F 0.0171 0.0103 'International Tables Vol C Tables 4.2.6.8 and 6.1.1.4'
S S 0.1246 0.1234 'International Tables Vol C Tables 4.2.6.8 and 6.1.1.4'
Fe Fe 0.3463 0.8444 'International Tables Vol C Tables 4.2.6.8 and 6.1.1.4'
O O 0.0106 0.0060 'International Tables Vol C Tables 4.2.6.8 and 6.1.1.4'

loop_
_geom_angle_atom_site_label_1
_geom_angle_atom_site_label_2
_geom_angle_atom_site_label_3
_geom_angle
C2 C1 H1 106.8
C23 C1 H1 106.8
C23 C1 C2 112.4(5)
O1 C1 H1 106.8
O1 C1 C2 110.3(5)
O1 C1 C23 113.3(5)
C1 C2 H2A 109.2
C1 C2 H2B 109.2
H2A C2 H2B 107.9
N1 C2 C1 112.1(5)
N1 C2 H2A 109.2
N1 C2 H2B 109.2
H3A C3 H3B 108.3
C4 C3 H3A 109.9
C4 C3 H3B 109.9
N1 C3 H3A 109.9
N1 C3 H3B 109.9
N1 C3 C4 108.7(6)
N2 C4 C3 121.0(7)
N2 C4 N3 112.5(7)
N3 C4 C3 126.3(7)
C6 C5 C10 120.6(6)
C6 C5 N2 131.0(7)
C10 C5 N2 108.4(6)
C5 C6 H6 120.8
C7 C6 C5 118.4(7)
C7 C6 H6 120.8
C6 C7 H7 119.6
C6 C7 C8 120.8(7)
C8 C7 H7 119.6
C7 C8 H8 119.5
C9 C8 C7 121.0(7)
C9 C8 H8 119.5
C8 C9 H9 121.2
C8 C9 C10 117.6(7)
C10 C9 H9 121.2
C5 C10 C9 121.2(7)
N3 C10 C5 106.2(6)
N3 C10 C9 132.5(7)
H11A C11 H11B 108.6
C12 C11 H11A 110.4
C12 C11 H11B 110.4
N3 C11 H11A 110.4
N3 C11 H11B 110.4
N3 C11 C12 106.6(8)
C11 C12 H12A 109.5
C11 C12 H12B 109.5
C11 C12 H12C 109.5
H12A C12 H12B 109.5
H12A C12 H12C 109.5
H12B C12 H12C 109.5
H13A C13 H13B 108.4
C14 C13 H13A 110.1
C14 C13 H13B 110.1
N1 C13 H13A 110.1
N1 C13 H13B 110.1
N1 C13 C14 108.0(6)
N4 C14 C13 123.1(6)
N4 C14 N5 112.8(6)
N5 C14 C13 124.1(6)
C20 C15 C16 121.2(6)
C20 C15 N4 109.5(6)
N4 C15 C16 129.1(6)
C15 C16 H16 121.6
C17 C16 C15 116.8(6)
C17 C16 H16 121.6
C16 C17 H17 119.6
C16 C17 C18 120.9(7)
C18 C17 H17 119.6
C17 C18 H18 118.5
C19 C18 C17 122.9(7)
C19 C18 H18 118.5
C18 C19 H19 122.1
C18 C19 C20 115.7(7)
C20 C19 H19 122.1
C15 C20 N5 105.9(6)
C19 C20 C15 122.4(6)
C19 C20 N5 131.7(7)
H21A C21 H21B 107.7
C22 C21 H21A 108.9
C22 C21 H21B 108.9
N5 C21 H21A 108.9
N5 C21 H21B 108.9
N5 C21 C22 113.5(6)
C21 C22 H22A 109.5
C21 C22 H22B 109.5
C21 C22 H22C 109.5
H22A C22 H22B 109.5
H22A C22 H22C 109.5
H22B C22 H22C 109.5
C1 C23 H23A 109.4
C1 C23 H23B 109.4
C1 C23 N6 111.2(5)
H23A C23 H23B 108.0
N6 C23 H23A 109.4
N6 C23 H23B 109.4
H24A C24 H24B 108.2
C25 C24 H24A 109.7
C25 C24 H24B 109.7
N6 C24 H24A 109.7
N6 C24 H24B 109.7
N6 C24 C25 109.8(5)
N7 C25 C24 123.2(6)
N7 C25 N8 113.1(6)
N8 C25 C24 123.5(6)
C27 C26 N7 129.7(6)
C31 C26 C27 121.6(6)
C31 C26 N7 108.7(6)
C26 C27 H27 121.7
C26 C27 C28 116.5(6)
C28 C27 H27 121.7
C27 C28 H28 119.3
C27 C28 C29 121.3(6)
C29 C28 H28 119.3
C28 C29 H29 119.3
C30 C29 C28 121.4(6)
C30 C29 H29 119.3
C29 C30 H30 121.4
C29 C30 C31 117.1(7)
C31 C30 H30 121.4
C26 C31 C30 122.1(6)
C26 C31 N8 106.8(5)
N8 C31 C30 131.2(6)
H32A C32 H32B 107.9
C33 C32 H32A 109.2
C33 C32 H32B 109.2
N8 C32 H32A 109.2
N8 C32 H32B 109.2
N8 C32 C33 112.0(6)
C32 C33 H33A 109.5
C32 C33 H33B 109.5
C32 C33 H33C 109.5
H33A C33 H33B 109.5
H33A C33 H33C 109.5
H33B C33 H33C 109.5
H34A C34 H34B 108.4
C35 C34 H34A 110.1
C35 C34 H34B 110.1
N6 C34 H34A 110.1
N6 C34 H34B 110.1
N6 C34 C35 108.2(6)
N9 C35 C34 124.6(6)
N9 C35 N10 111.7(6)
N10 C35 C34 123.6(6)
C37 C36 C41 122.4(6)
C37 C36 N9 129.3(6)
C41 C36 N9 108.3(6)
C36 C37 H37 121.7
C36 C37 C38 116.5(7)
C38 C37 H37 121.7
C37 C38 H38 119.5
C39 C38 C37 121.0(7)
C39 C38 H38 119.5
C38 C39 H39 118.6
C40 C39 C38 122.9(7)
C40 C39 H39 118.6
C39 C40 H40 122.1
C39 C40 C41 115.8(7)
C41 C40 H40 122.1
C36 C41 C40 121.4(7)
N10 C41 C36 107.6(6)
N10 C41 C40 131.0(7)
H42A C42 H42B 108.2
C43 C42 H42A 109.8
C43 C42 H42B 109.8
C43 C42 N10 109.5(7)
N10 C42 H42A 109.8
N10 C42 H42B 109.8
C42 C43 H43A 109.5
C42 C43 H43B 109.5
C42 C43 H43C 109.5
H43A C43 H43B 109.5
H43A C43 H43C 109.5
H43B C43 H43C 109.5
C45 C44 S1 115.9(6)
O2 C44 C45 118.2(7)
O2 C44 S1 125.8(6)
C44 C45 H45A 109.5
C44 C45 H45B 109.5
C44 C45 H45C 109.5
H45A C45 H45B 109.5
H45A C45 H45C 109.5
H45B C45 H45C 109.5
C2 N1 C3 112.7(6)
C2 N1 C13 114.1(6)
C2 N1 Fe1 104.3(4)
C3 N1 C13 108.4(6)
C3 N1 Fe1 108.1(4)
C13 N1 Fe1 109.0(4)
C4 N2 C5 105.4(6)
C4 N2 Fe1 115.6(5)
C5 N2 Fe1 136.4(5)
C4 N3 C10 107.1(6)
C4 N3 C11 125.7(7)
C10 N3 C11 127.1(6)
C14 N4 C15 104.9(5)
C14 N4 Fe1 116.2(4)
C15 N4 Fe1 138.9(4)
C14 N5 C20 106.9(6)
C14 N5 C21 128.3(6)
C20 N5 C21 124.7(6)
C23 N6 Fe2 99.6(4)
C24 N6 C23 107.9(5)
C24 N6 C34 113.8(6)
C24 N6 Fe2 110.7(4)
C34 N6 C23 112.8(6)
C34 N6 Fe2 111.2(4)
C25 N7 C26 105.2(5)
C25 N7 Fe2 116.1(4)
C26 N7 Fe2 138.7(4)
C25 N8 C31 106.2(5)
C25 N8 C32 126.2(5)
C31 N8 C32 127.4(5)
C35 N9 C36 105.8(6)
C35 N9 Fe2 114.2(5)
C36 N9 Fe2 137.0(5)
C35 N10 C41 106.7(6)
C35 N10 C42 126.4(6)
C41 N10 C42 126.6(6)
C1 O1 Fe1 116.3(4)
C1 O1 Fe2 112.8(3)
Fe2 O1 Fe1 130.2(2)
C44 O2 Fe2 143.5(5)
C44 S1 Fe1 116.9(3)
N1 Fe1 S1 177.39(14)
N2 Fe1 N1 77.7(2)
N2 Fe1 S1 99.68(18)
N4 Fe1 N1 76.52(19)
N4 Fe1 N2 104.9(2)
N4 Fe1 S1 104.52(16)
O1 Fe1 N1 80.01(17)
O1 Fe1 N2 118.7(2)
O1 Fe1 N4 123.83(19)
O1 Fe1 S1 101.19(13)
N7 Fe2 N6 78.15(19)
N7 Fe2 N9 115.4(2)
N9 Fe2 N6 77.2(2)
O1 Fe2 N6 82.39(18)
O1 Fe2 N7 120.23(19)
O1 Fe2 N9 114.2(2)
O1 Fe2 O2 100.94(18)
O2 Fe2 N6 175.95(19)
O2 Fe2 N7 98.1(2)
O2 Fe2 N9 103.3(2)
F1 B1 F3 108.8(7)
F1 B1 F4 109.7(7)
F2 B1 F1 111.7(8)
F2 B1 F3 109.8(7)
F2 B1 F4 108.2(7)
F3 B1 F4 108.5(8)
F5 B2 F6A 113.1(7)
F5 B2 F7A 107.3(7)
F6B B2 F5 100.8(7)
F6B B2 F7B 112.5(9)
F6B B2 F8B 82.1(9)
F7A B2 F6A 102.4(8)
F7B B2 F5 108.5(8)
F7B B2 F8B 129.6(10)
F8A B2 F5 108.1(7)
F8A B2 F6A 129.2(9)
F8A B2 F7A 92.1(8)
F8B B2 F5 115.9(8)

loop_
_geom_bond_atom_site_label_1
_geom_bond_atom_site_label_2
_geom_bond_distance
C1 H1 0.9800
C1 C2 1.534(9)
C1 C23 1.451(9)
C1 O1 1.431(7)
C2 H2A 0.9700
C2 H2B 0.9700
C2 N1 1.428(9)
C3 H3A 0.9700
C3 H3B 0.9700
C3 C4 1.501(10)
C3 N1 1.478(8)
C4 N2 1.308(9)
C4 N3 1.362(9)
C5 C6 1.376(10)
C5 C10 1.390(10)
C5 N2 1.408(8)
C6 H6 0.9300
C6 C7 1.375(10)
C7 H7 0.9300
C7 C8 1.409(11)
C8 H8 0.9300
C8 C9 1.365(11)
C9 H9 0.9300
C9 C10 1.399(10)
C10 N3 1.369(9)
C11 H11A 0.9700
C11 H11B 0.9700
C11 C12 1.478(12)
C11 N3 1.477(10)
C12 H12A 0.9600
C12 H12B 0.9600
C12 H12C 0.9600
C13 H13A 0.9700
C13 H13B 0.9700
C13 C14 1.481(9)
C13 N1 1.479(8)
C14 N4 1.338(8)
C14 N5 1.351(8)
C15 C16 1.400(9)
C15 C20 1.392(9)
C15 N4 1.397(8)
C16 H16 0.9300
C16 C17 1.375(9)
C17 H17 0.9300
C17 C18 1.407(10)
C18 H18 0.9300
C18 C19 1.374(10)
C19 H19 0.9300
C19 C20 1.387(9)
C20 N5 1.394(8)
C21 H21A 0.9700
C21 H21B 0.9700
C21 C22 1.503(12)
C21 N5 1.480(8)
C22 H22A 0.9600
C22 H22B 0.9600
C22 H22C 0.9600
C23 H23A 0.9700
C23 H23B 0.9700
C23 N6 1.498(9)
C24 H24A 0.9700
C24 H24B 0.9700
C24 C25 1.506(9)
C24 N6 1.457(8)
C25 N7 1.321(8)
C25 N8 1.364(8)
C26 C27 1.394(9)
C26 C31 1.388(9)
C26 N7 1.411(8)
C27 H27 0.9300
C27 C28 1.398(9)
C28 H28 0.9300
C28 C29 1.416(10)
C29 H29 0.9300
C29 C30 1.372(10)
C30 H30 0.9300
C30 C31 1.394(9)
C31 N8 1.390(8)
C32 H32A 0.9700
C32 H32B 0.9700
C32 C33 1.494(9)
C32 N8 1.493(8)
C33 H33A 0.9600
C33 H33B 0.9600
C33 H33C 0.9600
C34 H34A 0.9700
C34 H34B 0.9700
C34 C35 1.491(10)
C34 N6 1.463(8)
C35 N9 1.341(9)
C35 N10 1.378(9)
C36 C37 1.377(10)
C36 C41 1.390(9)
C36 N9 1.412(9)
C37 H37 0.9300
C37 C38 1.403(10)
C38 H38 0.9300
C38 C39 1.392(10)
C39 H39 0.9300
C39 C40 1.377(11)
C40 H40 0.9300
C40 C41 1.410(10)
C41 N10 1.381(9)
C42 H42A 0.9700
C42 H42B 0.9700
C42 C43 1.468(11)
C42 N10 1.500(10)
C43 H43A 0.9600
C43 H43B 0.9600
C43 H43C 0.9600
C44 C45 1.524(10)
C44 O2 1.219(8)
C44 S1 1.687(8)
C45 H45A 0.9600
C45 H45B 0.9600
C45 H45C 0.9600
N1 Fe1 2.310(5)
N2 Fe1 2.093(6)
N4 Fe1 2.071(6)
N6 Fe2 2.286(5)
N7 Fe2 2.069(5)
N9 Fe2 2.079(6)
O1 Fe1 1.999(4)
O1 Fe2 1.988(4)
O2 Fe2 2.045(5)
S1 Fe1 2.431(2)
B1 F1 1.367(10)
B1 F2 1.360(10)
B1 F3 1.380(11)
B1 F4 1.389(10)
B2 F5 1.391(10)
B2 F6A 1.420(10)
B2 F6B 1.363(11)
B2 F7A 1.393(10)
B2 F7B 1.366(11)
B2 F8A 1.365(10)
B2 F8B 1.383(10)

loop_
_geom_torsion_atom_site_label_1
_geom_torsion_atom_site_label_2
_geom_torsion_atom_site_label_3
_geom_torsion_atom_site_label_4
_geom_torsion
C1 C2 N1 C3 154.2(6)
C1 C2 N1 C13 -81.7(7)
C1 C2 N1 Fe1 37.1(6)
C1 C23 N6 C24 -158.3(6)
C1 C23 N6 C34 75.2(7)
C1 C23 N6 Fe2 -42.8(6)
C2 C1 C23 N6 178.1(6)
C2 C1 O1 Fe1 31.4(6)
C2 C1 O1 Fe2 -157.0(4)
C3 C4 N2 C5 -172.7(7)
C3 C4 N2 Fe1 22.7(10)
C3 C4 N3 C10 176.1(8)
C3 C4 N3 C11 -0.7(13)
C4 C3 N1 C2 -87.8(8)
C4 C3 N1 C13 145.0(6)
C4 C3 N1 Fe1 26.9(7)
C5 C6 C7 C8 -2.9(11)
C5 C10 N3 C4 -3.9(8)
C5 C10 N3 C11 172.9(7)
C6 C5 C10 C9 6.2(11)
C6 C5 C10 N3 -173.8(6)
C6 C5 N2 C4 174.0(8)
C6 C5 N2 Fe1 -26.3(12)
C6 C7 C8 C9 5.7(12)
C7 C8 C9 C10 -2.5(11)
C8 C9 C10 C5 -3.4(11)
C8 C9 C10 N3 176.7(8)
C9 C10 N3 C4 176.0(9)
C9 C10 N3 C11 -7.2(14)
C10 C5 C6 C7 -3.0(11)
C10 C5 N2 C4 -5.8(8)
C10 C5 N2 Fe1 153.9(6)
C12 C11 N3 C4 -100.4(10)
C12 C11 N3 C10 83.3(10)
C13 C14 N4 C15 -178.9(7)
C13 C14 N4 Fe1 -0.6(9)
C13 C14 N5 C20 178.9(7)
C13 C14 N5 C21 -3.0(11)
C14 C13 N1 C2 143.5(6)
C14 C13 N1 C3 -90.0(7)
C14 C13 N1 Fe1 27.4(7)
C15 C16 C17 C18 1.1(10)
C15 C20 N5 C14 0.2(7)
C15 C20 N5 C21 -178.0(6)
C16 C15 C20 C19 -2.0(10)
C16 C15 C20 N5 176.4(6)
C16 C15 N4 C14 -176.2(7)
C16 C15 N4 Fe1 6.2(11)
C16 C17 C18 C19 -0.4(11)
C17 C18 C19 C20 -1.5(11)
C18 C19 C20 C15 2.6(10)
C18 C19 C20 N5 -175.2(7)
C19 C20 N5 C14 178.3(7)
C19 C20 N5 C21 0.1(12)
C20 C15 C16 C17 0.0(9)
C20 C15 N4 C14 -0.2(7)
C20 C15 N4 Fe1 -177.8(5)
C22 C21 N5 C14 98.0(9)
C22 C21 N5 C20 -84.2(9)
C23 C1 C2 N1 -174.7(6)
C23 C1 O1 Fe1 158.4(4)
C23 C1 O1 Fe2 -30.0(6)
C24 C25 N7 C26 175.7(6)
C24 C25 N7 Fe2 -2.6(8)
C24 C25 N8 C31 -175.9(6)
C24 C25 N8 C32 0.0(10)
C25 C24 N6 C23 93.0(6)
C25 C24 N6 C34 -141.1(6)
C25 C24 N6 Fe2 -15.0(7)
C26 C27 C28 C29 1.6(10)
C26 C31 N8 C25 0.4(7)
C26 C31 N8 C32 -175.6(6)
C27 C26 C31 C30 -0.1(10)
C27 C26 C31 N8 -179.9(6)
C27 C26 N7 C25 179.7(6)
C27 C26 N7 Fe2 -2.6(11)
C27 C28 C29 C30 -0.2(10)
C28 C29 C30 C31 -1.3(10)
C29 C30 C31 C26 1.5(10)
C29 C30 C31 N8 -178.8(6)
C30 C31 N8 C25 -179.4(7)
C30 C31 N8 C32 4.7(11)
C31 C26 C27 C28 -1.4(9)
C31 C26 N7 C25 0.2(7)
C31 C26 N7 Fe2 178.0(5)
C33 C32 N8 C25 89.3(8)
C33 C32 N8 C31 -95.6(8)
C34 C35 N9 C36 175.3(7)
C34 C35 N9 Fe2 11.3(10)
C34 C35 N10 C41 -175.0(7)
C34 C35 N10 C42 -1.1(12)
C35 C34 N6 C23 -129.0(6)
C35 C34 N6 C24 107.7(7)
C35 C34 N6 Fe2 -18.2(7)
C36 C37 C38 C39 0.2(10)
C36 C41 N10 C35 -1.4(8)
C36 C41 N10 C42 -175.3(7)
C37 C36 C41 C40 1.4(11)
C37 C36 C41 N10 178.4(6)
C37 C36 N9 C35 -177.0(7)
C37 C36 N9 Fe2 -18.7(12)
C37 C38 C39 C40 1.9(11)
C38 C39 C40 C41 -2.2(11)
C39 C40 C41 C36 0.6(11)
C39 C40 C41 N10 -175.6(8)
C40 C41 N10 C35 175.2(8)
C40 C41 N10 C42 1.3(13)
C41 C36 C37 C38 -1.8(10)
C41 C36 N9 C35 0.7(8)
C41 C36 N9 Fe2 159.0(6)
C43 C42 N10 C35 96.2(9)
C43 C42 N10 C41 -91.1(9)
C45 C44 O2 Fe2 -177.7(6)
C45 C44 S1 Fe1 170.8(5)
N1 C3 C4 N2 -34.8(11)
N1 C3 C4 N3 149.7(8)
N1 C13 C14 N4 -19.9(10)
N1 C13 C14 N5 161.0(6)
N2 C4 N3 C10 0.3(10)
N2 C4 N3 C11 -176.5(7)
N2 C5 C6 C7 177.2(7)
N2 C5 C10 C9 -173.9(7)
N2 C5 C10 N3 6.0(8)
N3 C4 N2 C5 3.4(9)
N3 C4 N2 Fe1 -161.2(5)
N4 C14 N5 C20 -0.3(8)
N4 C14 N5 C21 177.8(6)
N4 C15 C16 C17 175.6(6)
N4 C15 C20 C19 -178.4(6)
N4 C15 C20 N5 0.0(7)
N5 C14 N4 C15 0.3(8)
N5 C14 N4 Fe1 178.6(4)
N6 C24 C25 N7 12.7(9)
N6 C24 C25 N8 -172.0(6)
N6 C34 C35 N9 5.9(11)
N6 C34 C35 N10 -177.5(7)
N7 C25 N8 C31 -0.2(7)
N7 C25 N8 C32 175.8(5)
N7 C26 C27 C28 179.2(6)
N7 C26 C31 C30 179.4(6)
N7 C26 C31 N8 -0.4(7)
N8 C25 N7 C26 0.0(7)
N8 C25 N7 Fe2 -178.3(4)
N9 C35 N10 C41 2.0(9)
N9 C35 N10 C42 175.9(7)
N9 C36 C37 C38 175.7(7)
N9 C36 C41 C40 -176.6(7)
N9 C36 C41 N10 0.5(8)
N10 C35 N9 C36 -1.7(9)
N10 C35 N9 Fe2 -165.6(5)
O1 C1 C2 N1 -47.2(8)
O1 C1 C23 N6 52.2(7)
O2 C44 S1 Fe1 -12.1(7)
S1 C44 O2 Fe2 5.3(12)
